data_4066104
loop_
_publ_author_name
'Patel, Upali'
'Sharma, Sagar'
'Singh, Harkesh B.'
'Dey, Sandip'
'Jain, Vimal K.'
'Wolmersh\"auser, Gotthelf'
'Butcher, Ray J.'

_publ_section_title
;
 Intermetallic Bonds in Metallophilic Mercuraazametallamacrocycles of
 Synthetic Design
;
_journal_issue 19
_journal_name_full Organometallics
_journal_page_first 4265
_journal_paper_doi 10.1021/om100297v
_journal_volume 29
_journal_year 2010
_chemical_formula_moiety 'C32 H28 Hg2 N4'
_chemical_formula_sum 'C32 H28 Hg2 N4'
_chemical_formula_weight 869.76
_chemical_name_systematic
; 
 ? 
;
_space_group_IT_number 7
_symmetry_cell_setting monoclinic
_symmetry_space_group_name_Hall 'P -2yc'
_symmetry_space_group_name_H-M 'P 1 c 1'
_atom_sites_solution_hydrogens geom
_atom_sites_solution_primary direct
_atom_sites_solution_secondary difmap
_audit_creation_method SHELXL-97
_cell_angle_alpha 90.00
_cell_angle_beta 91.123(4)
_cell_angle_gamma 90.00
_cell_formula_units_Z 2
_cell_length_a 9.3680(19)
_cell_length_b 9.2432(19)
_cell_length_c 16.261(3)
_cell_measurement_reflns_used 5396
_cell_measurement_temperature 293(2)
_cell_measurement_theta_max 27.832
_cell_measurement_theta_min 2.204
_cell_volume 1407.8(5)
_computing_cell_refinement 'Xscans (Bruker 2000)'
_computing_data_collection 'Xscans (Bruker 2000)'
_computing_data_reduction 'Saint (Bruker, 2000)'
_computing_molecular_graphics 'SHELXTL (Sheldrick, 2008)'
_computing_publication_material 'SHELXTL (Sheldrick, 2008)'
_computing_structure_refinement 'SHELXL-97 (Sheldrick, 1997)'
_computing_structure_solution 'SHELXS-97 (Sheldrick, 1990)'
_diffrn_ambient_temperature 293(2)
_diffrn_measured_fraction_theta_full 0.995
_diffrn_measured_fraction_theta_max 0.967
_diffrn_measurement_device_type 'Bruker SMART 1000 CCD'
_diffrn_measurement_method '\w scans'
_diffrn_radiation_monochromator graphite
_diffrn_radiation_source 'fine-focus sealed tube'
_diffrn_radiation_type MoK\a
_diffrn_radiation_wavelength 0.71073
_diffrn_reflns_av_R_equivalents 0.0579
_diffrn_reflns_av_sigmaI/netI 0.0569
_diffrn_reflns_limit_h_max 12
_diffrn_reflns_limit_h_min -12
_diffrn_reflns_limit_k_max 12
_diffrn_reflns_limit_k_min -12
_diffrn_reflns_limit_l_max 21
_diffrn_reflns_limit_l_min -18
_diffrn_reflns_number 10499
_diffrn_reflns_theta_full 25.00
_diffrn_reflns_theta_max 28.30
_diffrn_reflns_theta_min 2.17
_exptl_absorpt_coefficient_mu 10.920
_exptl_absorpt_correction_T_max 0.336
_exptl_absorpt_correction_T_min 0.281
_exptl_absorpt_correction_type multi-scan
_exptl_absorpt_process_details 'Sadabs (Sheldrick, 1996)'
_exptl_crystal_colour colorless
_exptl_crystal_density_diffrn 2.052
_exptl_crystal_density_method 'not measured'
_exptl_crystal_description needle
_exptl_crystal_F_000 816
_exptl_crystal_size_max 0.4
_exptl_crystal_size_mid 0.1
_exptl_crystal_size_min 0.1
_refine_diff_density_max 5.360
_refine_diff_density_min -5.616
_refine_diff_density_rms 0.400
_refine_ls_abs_structure_details 'Flack H D (1983), Acta Cryst. A39, 876-881'
_refine_ls_abs_structure_Flack 0.08(4)
_refine_ls_extinction_method none
_refine_ls_goodness_of_fit_ref 1.106
_refine_ls_hydrogen_treatment constr
_refine_ls_matrix_type full
_refine_ls_number_parameters 296
_refine_ls_number_reflns 4801
_refine_ls_number_restraints 182
_refine_ls_restrained_S_all 1.087
_refine_ls_R_factor_all 0.0713
_refine_ls_R_factor_gt 0.0679
_refine_ls_shift/su_max 0.001
_refine_ls_shift/su_mean 0.000
_refine_ls_structure_factor_coef Fsqd
_refine_ls_weighting_details 'calc w=1/[\s^2^(Fo^2^)+(0.0764P)^2^+59.1657P] where P=(Fo^2^+2Fc^2^)/3'
_refine_ls_weighting_scheme calc
_refine_ls_wR_factor_gt 0.1736
_refine_ls_wR_factor_ref 0.1753
_reflns_number_gt 4466
_reflns_number_total 4801
_reflns_threshold_expression I>2\s(I)
_cod_data_source_file om100297v_si_002.cif
_cod_data_source_block 6
_cod_original_sg_symbol_H-M Pc
_cod_database_code 4066104

loop_
_symmetry_equiv_pos_as_xyz
'x, y, z'
'x, -y, z+1/2'

loop_
_atom_site_label
_atom_site_type_symbol
_atom_site_fract_x
_atom_site_fract_y
_atom_site_fract_z
_atom_site_U_iso_or_equiv
_atom_site_adp_type
_atom_site_occupancy
_atom_site_symmetry_multiplicity
_atom_site_calc_flag
_atom_site_refinement_flags
Hg1 Hg 0.99630(10) 0.03269(9) 0.44099(7) 0.0228(2) Uani 1 1 d .
Hg2 Hg 1.00848(13) -0.01118(9) 0.13521(7) 0.0274(3) Uani 1 1 d .
N1A N 1.053(3) -0.207(3) 0.3531(14) 0.026(5) Uani 1 1 d U
N2A N 1.238(3) -0.047(3) 0.2388(15) 0.026(5) Uani 1 1 d U
N1B N 0.957(2) 0.248(3) 0.3357(13) 0.025(5) Uani 1 1 d U
N2B N 0.783(3) 0.055(3) 0.2238(16) 0.030(5) Uani 1 1 d .
C1A C 0.8140(15) -0.1012(16) 0.4462(12) 0.036(7) Uani 1 1 d G
C2A C 0.6954(18) -0.0637(15) 0.4916(11) 0.023(5) Uani 1 1 d GU
H2AA H 0.6952 0.0222 0.5214 0.027 Uiso 1 1 calc R
C3A C 0.5773(15) -0.1546(18) 0.4925(10) 0.024(5) Uani 1 1 d GU
H3AA H 0.4979 -0.1295 0.5229 0.029 Uiso 1 1 calc R
C4A C 0.5777(15) -0.2829(16) 0.4480(11) 0.028(5) Uani 1 1 d GU
H4AA H 0.4986 -0.3437 0.4486 0.033 Uiso 1 1 calc R
C5A C 0.6963(18) -0.3204(14) 0.4026(11) 0.026(6) Uani 1 1 d G
H5AA H 0.6965 -0.4063 0.3728 0.032 Uiso 1 1 calc R
C6A C 0.8144(15) -0.2295(17) 0.4016(11) 0.021(5) Uani 1 1 d GU
C7A C 0.931(3) -0.276(3) 0.3525(17) 0.027(6) Uani 1 1 d U
H7AA H 0.9196 -0.3569 0.3192 0.032 Uiso 1 1 calc R
C8A C 1.181(3) -0.269(3) 0.3150(17) 0.022(5) Uani 1 1 d U
H8AA H 1.1533 -0.3188 0.2645 0.027 Uiso 1 1 calc R
H8AB H 1.2244 -0.3394 0.3520 0.027 Uiso 1 1 calc R
C9A C 1.287(3) -0.153(3) 0.2963(18) 0.024(6) Uani 1 1 d U
H9AA H 1.3129 -0.1041 0.3473 0.029 Uiso 1 1 calc R
H9AB H 1.3720 -0.1974 0.2753 0.029 Uiso 1 1 calc R
C10A C 1.304(3) 0.077(3) 0.2354(17) 0.027(6) Uani 1 1 d U
H10A H 1.3804 0.0951 0.2714 0.032 Uiso 1 1 calc R
C11A C 1.2601(19) 0.1868(16) 0.1754(10) 0.022(5) Uani 1 1 d GU
C12A C 1.3455(17) 0.3094(19) 0.1709(11) 0.026(6) Uani 1 1 d GU
H12A H 1.4253 0.3187 0.2054 0.031 Uiso 1 1 calc R
C13A C 1.3115(19) 0.4183(16) 0.1149(12) 0.033(7) Uani 1 1 d GU
H13A H 1.3686 0.5003 0.1119 0.040 Uiso 1 1 calc R
C14A C 1.192(2) 0.4044(16) 0.0633(11) 0.036(7) Uani 1 1 d G
H14A H 1.1693 0.4773 0.0259 0.043 Uiso 1 1 calc R
C15A C 1.1068(16) 0.2818(18) 0.0678(10) 0.024(6) Uani 1 1 d GU
H15A H 1.0269 0.2725 0.0333 0.029 Uiso 1 1 calc R
C16A C 1.1408(17) 0.1729(15) 0.1238(10) 0.016(4) Uani 1 1 d GU
C1B C 1.1874(15) 0.1611(17) 0.4453(11) 0.020(5) Uani 1 1 d GU
C2B C 1.3012(18) 0.1349(18) 0.4993(10) 0.031(6) Uani 1 1 d GU
H2BA H 1.2949 0.0618 0.5384 0.037 Uiso 1 1 calc R
C3B C 1.4245(16) 0.2180(19) 0.4951(11) 0.029(6) Uani 1 1 d GU
H3BA H 1.5007 0.2004 0.5312 0.035 Uiso 1 1 calc R
C4B C 1.4340(14) 0.3272(17) 0.4367(12) 0.029(5) Uani 1 1 d GU
H4BA H 1.5165 0.3828 0.4338 0.035 Uiso 1 1 calc R
C5B C 1.3202(18) 0.3535(16) 0.3826(10) 0.025(5) Uani 1 1 d GU
H5BA H 1.3266 0.4266 0.3436 0.030 Uiso 1 1 calc R
C6B C 1.1969(16) 0.2704(18) 0.3869(10) 0.028(6) Uani 1 1 d GU
C7B C 1.081(3) 0.309(3) 0.3281(18) 0.026(6) Uani 1 1 d U
H7BA H 1.0967 0.3755 0.2863 0.031 Uiso 1 1 calc R
C8B C 0.845(3) 0.297(3) 0.2782(16) 0.019(5) Uani 1 1 d U
H8BA H 0.8867 0.3168 0.2251 0.023 Uiso 1 1 calc R
H8BB H 0.8031 0.3855 0.2983 0.023 Uiso 1 1 calc R
C9B C 0.729(4) 0.180(3) 0.2685(19) 0.030(7) Uani 1 1 d U
H9BA H 0.6985 0.1498 0.3224 0.036 Uiso 1 1 calc R
H9BB H 0.6477 0.2201 0.2389 0.036 Uiso 1 1 calc R
C10B C 0.712(3) -0.066(3) 0.2285(16) 0.023(6) Uani 1 1 d U
H10B H 0.6323 -0.0703 0.2619 0.028 Uiso 1 1 calc R
C11B C 0.753(2) -0.1954(16) 0.1823(10) 0.023(6) Uani 1 1 d G
C12B C 0.6619(16) -0.3138(19) 0.1825(11) 0.026(6) Uani 1 1 d GU
H12B H 0.5798 -0.3117 0.2138 0.031 Uiso 1 1 calc R
C13B C 0.6931(17) -0.4355(16) 0.1359(12) 0.031(6) Uani 1 1 d G
H13B H 0.6319 -0.5147 0.1361 0.037 Uiso 1 1 calc R
C14B C 0.8157(19) -0.4387(15) 0.0892(12) 0.033(6) Uani 1 1 d G
H14B H 0.8365 -0.5201 0.0580 0.039 Uiso 1 1 calc R
C15B C 0.9071(16) -0.3202(17) 0.0890(11) 0.025(6) Uani 1 1 d G
H15B H 0.9891 -0.3224 0.0577 0.030 Uiso 1 1 calc R
C16B C 0.8759(18) -0.1986(15) 0.1356(11) 0.027(6) Uani 1 1 d GU

loop_
_atom_site_aniso_label
_atom_site_aniso_U_11
_atom_site_aniso_U_22
_atom_site_aniso_U_33
_atom_site_aniso_U_23
_atom_site_aniso_U_13
_atom_site_aniso_U_12
Hg1 0.0111(4) 0.0201(4) 0.0373(5) 0.0000(4) -0.0010(6) -0.0002(5)
Hg2 0.0316(6) 0.0101(4) 0.0405(5) -0.0007(4) 0.0005(7) -0.0033(5)
N1A 0.022(6) 0.027(6) 0.028(6) 0.000(4) 0.004(4) 0.002(4)
N2A 0.023(8) 0.023(8) 0.031(8) 0.002(7) 0.006(7) 0.004(7)
N1B 0.022(6) 0.028(6) 0.027(6) 0.002(4) -0.001(4) 0.002(4)
N2B 0.022(12) 0.025(12) 0.041(14) -0.011(10) -0.011(10) 0.012(10)
C1A 0.036(15) 0.025(14) 0.048(16) 0.013(14) -0.009(16) 0.013(12)
C2A 0.023(9) 0.018(8) 0.028(9) -0.003(7) 0.000(7) -0.002(7)
C3A 0.022(7) 0.025(7) 0.026(7) 0.002(5) 0.000(5) 0.001(5)
C4A 0.024(7) 0.028(7) 0.030(7) 0.000(5) -0.001(5) -0.001(5)
C5A 0.017(13) 0.014(11) 0.048(17) -0.008(11) 0.016(12) -0.003(9)
C6A 0.019(6) 0.023(6) 0.022(6) 0.001(4) 0.001(5) 0.000(5)
C7A 0.025(9) 0.026(9) 0.029(9) 0.001(7) 0.008(7) -0.002(8)
C8A 0.020(7) 0.023(7) 0.024(7) 0.000(5) 0.002(5) 0.000(5)
C9A 0.022(7) 0.024(7) 0.026(7) 0.002(5) 0.003(5) 0.001(5)
C10A 0.021(9) 0.027(9) 0.032(9) 0.004(8) 0.003(7) 0.001(8)
C11A 0.020(7) 0.023(7) 0.024(7) 0.000(5) -0.001(5) 0.001(5)
C12A 0.023(7) 0.026(7) 0.028(7) 0.000(5) 0.001(5) -0.001(5)
C13A 0.028(9) 0.033(10) 0.039(10) 0.002(8) 0.002(8) -0.004(8)
C14A 0.039(17) 0.024(14) 0.044(18) 0.006(12) 0.002(13) 0.010(12)
C15A 0.023(7) 0.024(7) 0.026(7) 0.000(5) 0.003(5) -0.001(5)
C16A 0.013(5) 0.018(5) 0.017(5) 0.000(3) -0.001(3) -0.001(3)
C1B 0.017(6) 0.020(6) 0.024(6) 0.000(5) -0.002(5) 0.001(4)
C2B 0.029(10) 0.031(10) 0.033(9) 0.001(8) -0.007(8) 0.002(8)
C3B 0.026(7) 0.029(7) 0.033(7) 0.000(5) -0.002(5) -0.001(5)
C4B 0.022(8) 0.026(9) 0.040(9) -0.002(8) -0.002(8) 0.000(7)
C5B 0.021(8) 0.023(7) 0.031(8) 0.001(6) 0.001(6) -0.001(6)
C6B 0.023(9) 0.026(9) 0.035(9) -0.003(8) 0.000(8) -0.002(7)
C7B 0.025(7) 0.025(7) 0.027(7) 0.002(5) 0.001(5) 0.000(5)
C8B 0.018(7) 0.019(7) 0.021(7) -0.001(4) -0.003(5) 0.000(5)
C9B 0.029(8) 0.029(8) 0.031(8) 0.000(5) -0.002(5) 0.000(5)
C10B 0.018(9) 0.024(9) 0.027(9) 0.000(7) -0.003(7) -0.001(7)
C11B 0.033(16) 0.016(12) 0.020(13) 0.002(9) -0.001(11) 0.006(12)
C12B 0.023(7) 0.026(7) 0.027(7) 0.003(5) 0.001(5) 0.000(5)
C13B 0.026(14) 0.021(12) 0.044(16) 0.002(13) -0.014(13) -0.002(11)
C14B 0.037(17) 0.019(13) 0.042(16) -0.005(12) 0.004(13) -0.001(11)
C15B 0.024(14) 0.022(12) 0.029(14) -0.007(11) 0.007(11) -0.006(10)
C16B 0.023(7) 0.030(7) 0.028(7) -0.002(5) -0.001(5) -0.001(5)

loop_
_atom_type_symbol
_atom_type_description
_atom_type_scat_dispersion_real
_atom_type_scat_dispersion_imag
_atom_type_scat_source
C C 0.0033 0.0016 'International Tables Vol C Tables 4.2.6.8 and 6.1.1.4'
H H 0.0000 0.0000 'International Tables Vol C Tables 4.2.6.8 and 6.1.1.4'
N N 0.0061 0.0033 'International Tables Vol C Tables 4.2.6.8 and 6.1.1.4'
Hg Hg -2.3894 9.2266 'International Tables Vol C Tables 4.2.6.8 and 6.1.1.4'

loop_
_geom_angle_atom_site_label_1
_geom_angle_atom_site_label_2
_geom_angle_atom_site_label_3
_geom_angle
_geom_angle_site_symmetry_3
C1A Hg1 C1B 175.2(7) .
C1A Hg1 N1B 111.3(7) .
C1B Hg1 N1B 73.2(7) .
C1A Hg1 N1A 73.0(7) .
C1B Hg1 N1A 107.4(7) .
N1B Hg1 N1A 107.6(7) .
C1A Hg1 Hg2 86.4(5) 2
C1B Hg1 Hg2 89.3(5) 2
N1B Hg1 Hg2 134.0(5) 2
N1A Hg1 Hg2 118.3(5) 2
C16A Hg2 C16B 175.1(7) .
C16A Hg2 N2B 109.6(7) .
C16B Hg2 N2B 73.5(7) .
C16A Hg2 N2A 72.3(7) .
C16B Hg2 N2A 110.6(7) .
N2B Hg2 N2A 108.6(7) .
C16A Hg2 Hg1 88.5(4) 2_554
C16B Hg2 Hg1 86.7(5) 2_554
N2B Hg2 Hg1 123.0(5) 2_554
N2A Hg2 Hg1 128.5(5) 2_554
C7A N1A C8A 122(2) .
C7A N1A Hg1 102.8(17) .
C8A N1A Hg1 135.5(17) .
C10A N2A C9A 119(2) .
C10A N2A Hg2 103.9(18) .
C9A N2A Hg2 136.8(19) .
C7B N1B C8B 116(2) .
C7B N1B Hg1 105.8(17) .
C8B N1B Hg1 137.4(17) .
C10B N2B C9B 118(3) .
C10B N2B Hg2 104.5(18) .
C9B N2B Hg2 138(2) .
C2A C1A C6A 120.0 .
C2A C1A Hg1 122.0(9) .
C6A C1A Hg1 118.0(9) .
C1A C2A C3A 120.0 .
C1A C2A H2AA 120.0 .
C3A C2A H2AA 120.0 .
C4A C3A C2A 120.0 .
C4A C3A H3AA 120.0 .
C2A C3A H3AA 120.0 .
C5A C4A C3A 120.0 .
C5A C4A H4AA 120.0 .
C3A C4A H4AA 120.0 .
C4A C5A C6A 120.0 .
C4A C5A H5AA 120.0 .
C6A C5A H5AA 120.0 .
C5A C6A C1A 120.0 .
C5A C6A C7A 116.2(16) .
C1A C6A C7A 123.8(16) .
N1A C7A C6A 122(2) .
N1A C7A H7AA 119.1 .
C6A C7A H7AA 119.1 .
N1A C8A C9A 110(2) .
N1A C8A H8AA 109.6 .
C9A C8A H8AA 109.6 .
N1A C8A H8AB 109.6 .
C9A C8A H8AB 109.6 .
H8AA C8A H8AB 108.1 .
N2A C9A C8A 115(2) .
N2A C9A H9AA 108.5 .
C8A C9A H9AA 108.5 .
N2A C9A H9AB 108.5 .
C8A C9A H9AB 108.5 .
H9AA C9A H9AB 107.5 .
N2A C10A C11A 121(2) .
N2A C10A H10A 119.7 .
C11A C10A H10A 119.7 .
C12A C11A C16A 120.0 .
C12A C11A C10A 116.5(15) .
C16A C11A C10A 123.5(15) .
C11A C12A C13A 120.0 .
C11A C12A H12A 120.0 .
C13A C12A H12A 120.0 .
C14A C13A C12A 120.0 .
C14A C13A H13A 120.0 .
C12A C13A H13A 120.0 .
C13A C14A C15A 120.0 .
C13A C14A H14A 120.0 .
C15A C14A H14A 120.0 .
C16A C15A C14A 120.0 .
C16A C15A H15A 120.0 .
C14A C15A H15A 120.0 .
C15A C16A C11A 120.0 .
C15A C16A Hg2 120.8(8) .
C11A C16A Hg2 119.1(8) .
C2B C1B C6B 120.0 .
C2B C1B Hg1 123.6(8) .
C6B C1B Hg1 116.4(9) .
C1B C2B C3B 120.0 .
C1B C2B H2BA 120.0 .
C3B C2B H2BA 120.0 .
C4B C3B C2B 120.0 .
C4B C3B H3BA 120.0 .
C2B C3B H3BA 120.0 .
C5B C4B C3B 120.0 .
C5B C4B H4BA 120.0 .
C3B C4B H4BA 120.0 .
C4B C5B C6B 120.0 .
C4B C5B H5BA 120.0 .
C6B C5B H5BA 120.0 .
C5B C6B C1B 120.0 .
C5B C6B C7B 115.8(15) .
C1B C6B C7B 124.2(15) .
N1B C7B C6B 119(2) .
N1B C7B H7BA 120.6 .
C6B C7B H7BA 120.6 .
N1B C8B C9B 110(2) .
N1B C8B H8BA 109.6 .
C9B C8B H8BA 109.6 .
N1B C8B H8BB 109.6 .
C9B C8B H8BB 109.6 .
H8BA C8B H8BB 108.2 .
N2B C9B C8B 111(3) .
N2B C9B H9BA 109.5 .
C8B C9B H9BA 109.5 .
N2B C9B H9BB 109.5 .
C8B C9B H9BB 109.5 .
H9BA C9B H9BB 108.0 .
N2B C10B C11B 122(2) .
N2B C10B H10B 119.2 .
C11B C10B H10B 119.2 .
C12B C11B C16B 120.0 .
C12B C11B C10B 118.1(16) .
C16B C11B C10B 121.8(16) .
C11B C12B C13B 120.0 .
C11B C12B H12B 120.0 .
C13B C12B H12B 120.0 .
C14B C13B C12B 120.0 .
C14B C13B H13B 120.0 .
C12B C13B H13B 120.0 .
C13B C14B C15B 120.0 .
C13B C14B H14B 120.0 .
C15B C14B H14B 120.0 .
C16B C15B C14B 120.0 .
C16B C15B H15B 120.0 .
C14B C15B H15B 120.0 .
C15B C16B C11B 120.0 .
C15B C16B Hg2 121.8(9) .
C11B C16B Hg2 118.2(9) .

loop_
_geom_bond_atom_site_label_1
_geom_bond_atom_site_label_2
_geom_bond_distance
_geom_bond_site_symmetry_2
Hg1 C1A 2.112(11) .
Hg1 C1B 2.148(12) .
Hg1 N1B 2.65(2) .
Hg1 N1A 2.70(2) .
Hg1 Hg2 3.1643(14) 2
Hg2 C16A 2.116(12) .
Hg2 C16B 2.132(12) .
Hg2 N2B 2.65(3) .
Hg2 N2A 2.72(2) .
Hg2 Hg1 3.1643(14) 2_554
N1A C7A 1.31(4) .
N1A C8A 1.47(4) .
N2A C10A 1.30(4) .
N2A C9A 1.42(4) .
N1B C7B 1.30(3) .
N1B C8B 1.46(3) .
N2B C10B 1.31(4) .
N2B C9B 1.46(4) .
C1A C2A 1.3900 .
C1A C6A 1.3900 .
C2A C3A 1.3900 .
C2A H2AA 0.9300 .
C3A C4A 1.3900 .
C3A H3AA 0.9300 .
C4A C5A 1.3900 .
C4A H4AA 0.9300 .
C5A C6A 1.3900 .
C5A H5AA 0.9300 .
C6A C7A 1.43(3) .
C7A H7AA 0.9300 .
C8A C9A 1.50(4) .
C8A H8AA 0.9700 .
C8A H8AB 0.9700 .
C9A H9AA 0.9700 .
C9A H9AB 0.9700 .
C10A C11A 1.46(3) .
C10A H10A 0.9300 .
C11A C12A 1.3900 .
C11A C16A 1.3900 .
C12A C13A 1.3900 .
C12A H12A 0.9300 .
C13A C14A 1.3900 .
C13A H13A 0.9300 .
C14A C15A 1.3900 .
C14A H14A 0.9300 .
C15A C16A 1.3900 .
C15A H15A 0.9300 .
C1B C2B 1.3900 .
C1B C6B 1.3900 .
C2B C3B 1.3900 .
C2B H2BA 0.9300 .
C3B C4B 1.3900 .
C3B H3BA 0.9300 .
C4B C5B 1.3900 .
C4B H4BA 0.9300 .
C5B C6B 1.3900 .
C5B H5BA 0.9300 .
C6B C7B 1.48(3) .
C7B H7BA 0.9300 .
C8B C9B 1.54(4) .
C8B H8BA 0.9700 .
C8B H8BB 0.9700 .
C9B H9BA 0.9700 .
C9B H9BB 0.9700 .
C10B C11B 1.47(3) .
C10B H10B 0.9300 .
C11B C12B 1.3900 .
C11B C16B 1.3900 .
C12B C13B 1.3900 .
C12B H12B 0.9300 .
C13B C14B 1.3900 .
C13B H13B 0.9300 .
C14B C15B 1.3900 .
C14B H14B 0.9300 .
C15B C16B 1.3900 .
C15B H15B 0.9300 .

loop_
_geom_torsion_atom_site_label_1
_geom_torsion_atom_site_label_2
_geom_torsion_atom_site_label_3
_geom_torsion_atom_site_label_4
_geom_torsion
_geom_torsion_site_symmetry_1
C1A Hg1 N1A C7A 6.2(17) .
C1B Hg1 N1A C7A -178.7(17) .
N1B Hg1 N1A C7A -101.3(18) .
Hg2 Hg1 N1A C7A 82.4(17) 2
C1A Hg1 N1A C8A -170(3) .
C1B Hg1 N1A C8A 5(3) .
N1B Hg1 N1A C8A 82(2) .
Hg2 Hg1 N1A C8A -94(2) 2
C16A Hg2 N2A C10A 7.2(16) .
C16B Hg2 N2A C10A -177.0(16) .
N2B Hg2 N2A C10A -98.1(18) .
Hg1 Hg2 N2A C10A 80.3(18) 2_554
C16A Hg2 N2A C9A 179(3) .
C16B Hg2 N2A C9A -5(3) .
N2B Hg2 N2A C9A 74(3) .
Hg1 Hg2 N2A C9A -108(3) 2_554
C1A Hg1 N1B C7B -170.4(17) .
C1B Hg1 N1B C7B 11.1(18) .
N1A Hg1 N1B C7B -92.3(19) .
Hg2 Hg1 N1B C7B 83.2(19) 2
C1A Hg1 N1B C8B -3(3) .
C1B Hg1 N1B C8B 179(3) .
N1A Hg1 N1B C8B 75(3) .
Hg2 Hg1 N1B C8B -109(2) 2
C16A Hg2 N2B C10B -178.6(16) .
C16B Hg2 N2B C10B 5.4(16) .
N2A Hg2 N2B C10B -101.4(17) .
Hg1 Hg2 N2B C10B 80.1(18) 2_554
C16A Hg2 N2B C9B -3(3) .
C16B Hg2 N2B C9B -179(3) .
N2A Hg2 N2B C9B 75(3) .
Hg1 Hg2 N2B C9B -104(3) 2_554
C1B Hg1 C1A C2A 82(8) .
N1B Hg1 C1A C2A -79.8(11) .
N1A Hg1 C1A C2A 177.5(11) .
Hg2 Hg1 C1A C2A 56.4(9) 2
C1B Hg1 C1A C6A -98(8) .
N1B Hg1 C1A C6A 99.6(10) .
N1A Hg1 C1A C6A -3.1(9) .
Hg2 Hg1 C1A C6A -124.2(9) 2
C6A C1A C2A C3A 0.0 .
Hg1 C1A C2A C3A 179.4(13) .
C1A C2A C3A C4A 0.0 .
C2A C3A C4A C5A 0.0 .
C3A C4A C5A C6A 0.0 .
C4A C5A C6A C1A 0.0 .
C4A C5A C6A C7A -179(2) .
C2A C1A C6A C5A 0.0 .
Hg1 C1A C6A C5A -179.4(12) .
C2A C1A C6A C7A 179(2) .
Hg1 C1A C6A C7A 0(2) .
C8A N1A C7A C6A 168(2) .
Hg1 N1A C7A C6A -9(3) .
C5A C6A C7A N1A -173(2) .
C1A C6A C7A N1A 8(4) .
C7A N1A C8A C9A 159(3) .
Hg1 N1A C8A C9A -25(4) .
C10A N2A C9A C8A 162(3) .
Hg2 N2A C9A C8A -9(4) .
N1A C8A C9A N2A -63(3) .
C9A N2A C10A C11A 178(2) .
Hg2 N2A C10A C11A -8(3) .
N2A C10A C11A C12A -174(2) .
N2A C10A C11A C16A 5(3) .
C16A C11A C12A C13A 0.0 .
C10A C11A C12A C13A 179(2) .
C11A C12A C13A C14A 0.0 .
C12A C13A C14A C15A 0.0 .
C13A C14A C15A C16A 0.0 .
C14A C15A C16A C11A 0.0 .
C14A C15A C16A Hg2 177.6(12) .
C12A C11A C16A C15A 0.0 .
C10A C11A C16A C15A -179(2) .
C12A C11A C16A Hg2 -177.7(12) .
C10A C11A C16A Hg2 3(2) .
C16B Hg2 C16A C15A 50(9) .
N2B Hg2 C16A C15A -78.8(11) .
N2A Hg2 C16A C15A 177.3(12) .
Hg1 Hg2 C16A C15A 45.8(9) 2_554
C16B Hg2 C16A C11A -132(8) .
N2B Hg2 C16A C11A 98.9(10) .
N2A Hg2 C16A C11A -5.1(9) .
Hg1 Hg2 C16A C11A -136.5(9) 2_554
C1A Hg1 C1B C2B 13(9) .
N1B Hg1 C1B C2B 175.7(12) .
N1A Hg1 C1B C2B -80.6(11) .
Hg2 Hg1 C1B C2B 38.9(10) 2
C1A Hg1 C1B C6B -170(8) .
N1B Hg1 C1B C6B -7.8(10) .
N1A Hg1 C1B C6B 95.8(10) .
Hg2 Hg1 C1B C6B -144.6(9) 2
C6B C1B C2B C3B 0.0 .
Hg1 C1B C2B C3B 176.3(13) .
C1B C2B C3B C4B 0.0 .
C2B C3B C4B C5B 0.0 .
C3B C4B C5B C6B 0.0 .
C4B C5B C6B C1B 0.0 .
C4B C5B C6B C7B 179(2) .
C2B C1B C6B C5B 0.0 .
Hg1 C1B C6B C5B -176.6(12) .
C2B C1B C6B C7B -179(2) .
Hg1 C1B C6B C7B 5(2) .
C8B N1B C7B C6B 177(2) .
Hg1 N1B C7B C6B -12(3) .
C5B C6B C7B N1B -171(2) .
C1B C6B C7B N1B 7(3) .
C7B N1B C8B C9B 157(2) .
Hg1 N1B C8B C9B -10(4) .
C10B N2B C9B C8B 163(2) .
Hg2 N2B C9B C8B -12(4) .
N1B C8B C9B N2B -70(3) .
C9B N2B C10B C11B 177(2) .
Hg2 N2B C10B C11B -6(3) .
N2B C10B C11B C12B -172(2) .
N2B C10B C11B C16B 4(3) .
C16B C11B C12B C13B 0.0 .
C10B C11B C12B C13B 176(2) .
C11B C12B C13B C14B 0.0 .
C12B C13B C14B C15B 0.0 .
C13B C14B C15B C16B 0.0 .
C14B C15B C16B C11B 0.0 .
C14B C15B C16B Hg2 -178.2(13) .
C12B C11B C16B C15B 0.0 .
C10B C11B C16B C15B -176(2) .
C12B C11B C16B Hg2 178.3(13) .
C10B C11B C16B Hg2 2.0(19) .
C16A Hg2 C16B C15B 44(9) .
N2B Hg2 C16B C15B 174.5(12) .
N2A Hg2 C16B C15B -81.4(11) .
Hg1 Hg2 C16B C15B 48.7(9) 2_554
C16A Hg2 C16B C11B -134(8) .
N2B Hg2 C16B C11B -3.7(10) .
N2A Hg2 C16B C11B 100.4(10) .
Hg1 Hg2 C16B C11B -129.6(9) 2_554
